data_2103561
loop_
_publ_author_name
'Wheatley, Paul S.'
'Lough, Alan J.'
'Ferguson, George'
'Burchell, Colin J.'
'Glidewell, Christopher'

_publ_section_title
;
 Ethane-1,2-diphosphonic acid as a building block in supramolecular
 chemistry; a pillared-layer framework and framework-encapsulated
 cations
;
_journal_issue 1
_journal_name_full 'Acta Crystallographica Section B'
_journal_page_first 95
_journal_page_last 102
_journal_paper_doi 10.1107/S0108768100014841
_journal_volume 57
_journal_year 2001
_chemical_formula_moiety '(C13 H28 N2), (C2 H6 O6 P2), 2.8(H2 O)'
_chemical_formula_sum 'C15 H39.6 N2 O8.8 P2'
_chemical_formula_weight 450.01
_chemical_name_systematic
;
4,4'-trimethylenedipiperidine-ethane-1,2-diphosphonic acid-water
(1/1/2.8).
;
_space_group_IT_number 14
_symmetry_cell_setting monoclinic
_symmetry_space_group_name_Hall '-P 2ybc'
_symmetry_space_group_name_H-M 'P 1 21/c 1'
_cell_angle_alpha 90.00
_cell_angle_beta 99.942(2)
_cell_angle_gamma 90.00
_cell_formula_units_Z 4
_cell_length_a 6.1218(2)
_cell_length_b 20.6215(7)
_cell_length_c 18.1831(7)
_cell_measurement_reflns_used 13672
_cell_measurement_temperature 120.0(10)
_cell_measurement_theta_max 30.05
_cell_measurement_theta_min 3.01
_cell_volume 2260.98(14)
_computing_cell_refinement 'DENZO-SMN (Otwinowski & Minor, 1997)'
_computing_data_collection 'Kappa-CCD server software (Nonius, 1997)'
_computing_data_reduction 'DENZO-SMN (Otwinowski & Minor, 1997)'
_computing_molecular_graphics 'NRCVAX-96, ORTEP (Johnson, 1976), PLATON (Spek, 2000)'
_computing_publication_material 'NRCVAX-96, SHELXL-97  and WordPerfect macro PRPKAPPA (Ferguson, 1999)'
_computing_structure_refinement 'NRCVAX-96 and SHELXL-97 (Sheldrick, 1997b)'
_computing_structure_solution 'SHELXS-97 (Sheldrick, 1997a)'
_diffrn_ambient_temperature 120.0(10)
_diffrn_measured_fraction_theta_full .994
_diffrn_measured_fraction_theta_max .994
_diffrn_measurement_device_type Kappa-CCD
_diffrn_measurement_method '\f scans and \w scans with \k offsets'
_diffrn_radiation_monochromator graphite
_diffrn_radiation_source 'fine-focus sealed X-ray tube'
_diffrn_radiation_type 'Mo K\a'
_diffrn_radiation_wavelength .71073
_diffrn_reflns_av_R_equivalents .033
_diffrn_reflns_av_sigmaI/netI .0758
_diffrn_reflns_limit_h_max 8
_diffrn_reflns_limit_h_min 0
_diffrn_reflns_limit_k_max 0
_diffrn_reflns_limit_k_min -29
_diffrn_reflns_limit_l_max 24
_diffrn_reflns_limit_l_min -25
_diffrn_reflns_number 13672
_diffrn_reflns_theta_full 30.05
_diffrn_reflns_theta_max 30.05
_diffrn_reflns_theta_min 3.01
_diffrn_standards_decay_% 0
_exptl_absorpt_coefficient_mu .237
_exptl_absorpt_correction_T_max .9719
_exptl_absorpt_correction_T_min .9318
_exptl_absorpt_correction_type multi-scan
_exptl_absorpt_process_details 'DENZO-SMN (Otwinowski & Minor, 1997)'
_exptl_crystal_colour colourless
_exptl_crystal_density_diffrn 1.332
_exptl_crystal_density_method 'not measured'
_exptl_crystal_description block
_exptl_crystal_F_000 973
_exptl_crystal_size_max .30
_exptl_crystal_size_mid .12
_exptl_crystal_size_min .12
_refine_diff_density_max .399
_refine_diff_density_min -.388
_refine_ls_extinction_method none
_refine_ls_goodness_of_fit_ref 1.022
_refine_ls_hydrogen_treatment constr
_refine_ls_matrix_type full
_refine_ls_number_parameters 284
_refine_ls_number_reflns 6599
_refine_ls_number_restraints 6
_refine_ls_restrained_S_all 1.022
_refine_ls_R_factor_all .0860
_refine_ls_R_factor_gt .0506
_refine_ls_shift/su_max .001
_refine_ls_shift/su_mean .000
_refine_ls_structure_factor_coef Fsqd
_refine_ls_weighting_details 'w=1/[\s^2^(Fo^2^)+(0.0333P)^2^+1.1810P] where P=(Fo^2^+2Fc^2^)/3'
_refine_ls_weighting_scheme calc
_refine_ls_wR_factor_ref .1139
_reflns_number_gt 4617
_reflns_number_total 6599
_reflns_threshold_expression >2\s(I)
_cod_data_source_file na0111.cif
_cod_data_source_block 17
_cod_depositor_comments
;
The following automatic conversions were performed:
'_exptl_absorpt_correction_type' value 'Multi-scan' changed to
'multi-scan' according to
'/home/saulius/struct/CIF-dictionaries/cif_core.dic' dictionary named
'cif_core.dic' version 2.4.1 from 2010-06-29.

Automatic conversion script
Id: cif_fix_enum 1527 2010-12-29 10:47:43Z saulius 

The following automatic conversions were performed:

'_exptl_absorpt_correction_type' value 'Multi-scan' changed to
'multi-scan' according to
/home/saulius/struct/CIF-dictionaries/cif_core.dic dictionary named
'cif_core.dic' version 2.4.1 from 2010-06-29.

Automatic conversion script
Id: cif_fix_values 1715 2011-07-08 13:25:40Z adriana 
;
_cod_original_sg_symbol_H-M 'P 21/c'
_cod_database_code 2103561
_cod_database_fobs_code 2103561

loop_
_symmetry_equiv_pos_as_xyz
'x, y, z'
'-x, y+1/2, -z+1/2'
'-x, -y, -z'
'x, -y-1/2, z-1/2'

loop_
_atom_site_label
_atom_site_fract_x
_atom_site_fract_y
_atom_site_fract_z
_atom_site_U_iso_or_equiv
_atom_site_adp_type
_atom_site_calc_flag
_atom_site_refinement_flags
_atom_site_occupancy
_atom_site_type_symbol
N11 .2398(2) .26517(8) .50540(9) .0190(3) Uani d . 1 N
C12 .1348(3) .33055(10) .50280(12) .0246(4) Uani d . 1 C
C13 .3078(3) .38363(9) .50220(12) .0231(4) Uani d . 1 C
C14 .4954(3) .37781(9) .56953(11) .0197(4) Uani d . 1 C
C15 .5957(3) .30998(9) .56861(11) .0198(4) Uani d . 1 C
C16 .4226(3) .25759(10) .57085(11) .0218(4) Uani d . 1 C
C17 .6671(3) .43166(9) .57012(11) .0227(4) Uani d . 1 C
C18 .8409(3) .43454(9) .64141(11) .0231(4) Uani d . 1 C
C19 .9987(3) .49186(9) .64262(11) .0225(4) Uani d . 1 C
N21 1.4015(2) .56843(7) .84112(9) .0196(3) Uani d . 1 N
C22 1.2669(3) .50973(9) .85170(11) .0213(4) Uani d . 1 C
C23 1.0895(3) .50044(10) .78325(11) .0219(4) Uani d . 1 C
C24 1.1834(3) .49508(9) .71087(11) .0198(4) Uani d . 1 C
C25 1.3363(3) .55287(9) .70467(11) .0218(4) Uani d . 1 C
C26 1.5105(3) .56218(10) .77452(11) .0227(4) Uani d . 1 C
P1 .51784(7) .18672(2) .36067(3) .01750(11) Uani d . 1 P
P2 .97414(7) .28310(2) .22866(3) .01652(11) Uani d . 1 P
O11 .5704(2) .13972(7) .42480(8) .0251(3) Uani d . 1 O
O12 .4089(2) .24934(6) .37945(7) .0201(3) Uani d . 1 O
O13 .3689(2) .15207(6) .29305(8) .0231(3) Uani d . 1 O
O21 .8935(2) .33129(6) .16740(7) .0220(3) Uani d . 1 O
O22 1.0973(2) .22498(6) .20657(7) .0194(3) Uani d . 1 O
O23 1.1228(2) .32169(6) .29441(8) .0221(3) Uani d . 1 O
C1 .7729(3) .20749(9) .32879(10) .0197(4) Uani d . 1 C
C2 .7328(3) .25730(9) .26563(11) .0189(4) Uani d . 1 C
O3 .3198(2) .08832(8) .52162(8) .0274(3) Uani d D 1 O
O4 -.0510(4) .16833(16) .52524(9) .0251(8) Uani d PD .866(11) O
O41 -.122(3) .1948(8) .5260(6) .017(4) Uiso d P .134(11) O
O5 .1802(7) -.02668(15) .5826(3) .0366(14) Uani d PD .585(10) O
O51 .1100(16) -.0376(4) .5439(7) .030(3) Uiso d P .209(11) O
H11A .2956 .2586 .4622 .023 Uiso calc R 1 H
H11B .1336 .2340 .5078 .023 Uiso calc R 1 H
H12A .0615 .3362 .5468 .030 Uiso calc R 1 H
H12B .0201 .3341 .4574 .030 Uiso calc R 1 H
H13A .2360 .4266 .5030 .028 Uiso calc R 1 H
H13B .3703 .3805 .4556 .028 Uiso calc R 1 H
H14 .4292 .3820 .6159 .024 Uiso calc R 1 H
H15A .6612 .3047 .5228 .024 Uiso calc R 1 H
H15B .7160 .3050 .6122 .024 Uiso calc R 1 H
H16A .4915 .2143 .5695 .026 Uiso calc R 1 H
H16B .3619 .2611 .6178 .026 Uiso calc R 1 H
H17A .5889 .4738 .5635 .027 Uiso calc R 1 H
H17B .7439 .4254 .5270 .027 Uiso calc R 1 H
H18A .7645 .4375 .6850 .028 Uiso calc R 1 H
H18B .9280 .3938 .6461 .028 Uiso calc R 1 H
H19A .9112 .5324 .6402 .027 Uiso calc R 1 H
H19B 1.0674 .4900 .5972 .027 Uiso calc R 1 H
H21A 1.3111 .6044 .8358 .023 Uiso calc R 1 H
H21B 1.5081 .5744 .8829 .023 Uiso calc R 1 H
H22A 1.1969 .5152 .8965 .026 Uiso calc R 1 H
H22B 1.3640 .4710 .8592 .026 Uiso calc R 1 H
H23A .9854 .5375 .7792 .026 Uiso calc R 1 H
H23B 1.0046 .4606 .7897 .026 Uiso calc R 1 H
H24 1.2731 .4544 .7128 .024 Uiso calc R 1 H
H25A 1.4117 .5463 .6613 .026 Uiso calc R 1 H
H25B 1.2456 .5928 .6956 .026 Uiso calc R 1 H
H26A 1.6127 .5246 .7809 .027 Uiso calc R 1 H
H26B 1.5984 .6017 .7692 .027 Uiso calc R 1 H
H13 .2829 .1793 .2688 .035 Uiso calc R 1 H
H23 1.2158 .2964 .3187 .033 Uiso calc R 1 H
H1A .8799 .2254 .3710 .024 Uiso calc R 1 H
H1B .8387 .1678 .3110 .024 Uiso calc R 1 H
H2A .6635 .2961 .2840 .023 Uiso calc R 1 H
H2B .6246 .2388 .2242 .023 Uiso calc R 1 H
H31 .197(2) .1081(10) .5193(14) .040 Uiso d D 1 H
H32 .380(3) .1032(11) .4864(9) .040 Uiso d D 1 H
H41 -.173(3) .1595(14) .4967(13) .040 Uiso d PD .866(11) H
H42 -.066(5) .1721(14) .5706(5) .040 Uiso d PD .866(11) H
H51 .206(7) -.0030(18) .5468(18) .040 Uiso d PD .585(10) H
H52 .244(6) -.0617(11) .574(2) .040 Uiso d PD .585(10) H

loop_
_atom_site_aniso_label
_atom_site_aniso_U_11
_atom_site_aniso_U_22
_atom_site_aniso_U_33
_atom_site_aniso_U_12
_atom_site_aniso_U_13
_atom_site_aniso_U_23
N11 .0165(7) .0241(8) .0165(8) -.0035(6) .0031(6) -.0025(6)
C12 .0163(8) .0299(11) .0262(11) .0021(8) -.0005(8) -.0052(9)
C13 .0205(9) .0211(10) .0256(11) .0027(7) -.0021(8) -.0015(8)
C14 .0180(8) .0232(10) .0174(9) -.0004(7) .0012(7) -.0031(8)
C15 .0162(8) .0220(10) .0199(9) -.0013(7) -.0002(7) .0026(8)
C16 .0205(9) .0265(10) .0176(10) -.0035(8) .0012(7) .0037(8)
C17 .0246(9) .0191(9) .0224(10) .0012(8) -.0019(8) -.0021(8)
C18 .0238(9) .0224(10) .0212(10) -.0014(8) -.0010(8) -.0020(8)
C19 .0250(9) .0207(10) .0206(10) -.0024(8) .0007(8) -.0008(8)
N21 .0160(7) .0205(8) .0209(8) .0017(6) -.0005(6) -.0012(7)
C22 .0210(9) .0227(10) .0198(10) -.0022(7) .0023(7) .0006(8)
C23 .0156(8) .0268(10) .0223(10) -.0027(7) .0005(7) -.0003(8)
C24 .0184(8) .0190(9) .0213(10) .0002(7) .0014(7) -.0023(8)
C25 .0227(9) .0216(10) .0218(10) -.0042(8) .0064(8) -.0034(8)
C26 .0173(8) .0238(10) .0277(11) -.0032(7) .0063(8) -.0033(8)
P1 .0165(2) .0196(2) .0159(2) .00030(18) .00156(17) .00276(19)
P2 .0166(2) .0180(2) .0150(2) .00223(18) .00275(17) .00145(19)
O11 .0200(6) .0305(8) .0240(8) -.0005(6) .0012(6) .0115(6)
O12 .0204(6) .0237(7) .0162(7) .0024(5) .0031(5) -.0007(5)
O13 .0244(7) .0176(7) .0242(8) .0010(5) -.0047(6) -.0003(6)
O21 .0240(6) .0241(7) .0185(7) .0069(5) .0059(5) .0053(5)
O22 .0201(6) .0208(7) .0171(7) .0040(5) .0030(5) -.0002(5)
O23 .0234(7) .0196(7) .0216(7) .0017(5) -.0013(6) -.0003(6)
C1 .0186(8) .0231(10) .0174(9) .0023(7) .0025(7) .0023(8)
C2 .0159(8) .0224(10) .0179(9) .0014(7) .0018(7) .0025(8)
O3 .0221(7) .0372(9) .0227(8) .0027(6) .0033(6) .0068(7)
O4 .0207(11) .0370(17) .0174(9) -.0077(11) .0026(7) -.0007(8)
O5 .040(2) .0316(18) .043(3) .0086(13) .0215(19) .0061(15)

loop_
_atom_type_symbol
_atom_type_description
_atom_type_scat_dispersion_real
_atom_type_scat_dispersion_imag
_atom_type_scat_source
C C .0033 .0016 'International Tables Vol C Tables 4.2.6.8 and 6.1.1.4'
H H .0000 .0000 'International Tables Vol C Tables 4.2.6.8 and 6.1.1.4'
N N .0061 .0033 'International Tables Vol C Tables 4.2.6.8 and 6.1.1.4'
O O .0106 .0060 'International Tables Vol C Tables 4.2.6.8 and 6.1.1.4'
P P .1023 .0942 'International Tables Vol C Tables 4.2.6.8 and 6.1.1.4'

loop_
_geom_angle_atom_site_label_1
_geom_angle_atom_site_label_2
_geom_angle_atom_site_label_3
_geom_angle
_geom_angle_publ_flag
C12 N11 C16 112.30(15) no
C12 N11 H11A 109.1 no
C16 N11 H11A 109.1 no
C12 N11 H11B 109.1 no
C16 N11 H11B 109.1 no
H11A N11 H11B 107.9 no
N11 C12 C13 110.69(15) no
N11 C12 H12A 109.5 no
C13 C12 H12A 109.5 no
N11 C12 H12B 109.5 no
C13 C12 H12B 109.5 no
H12A C12 H12B 108.1 no
C12 C13 C14 111.34(16) no
C12 C13 H13A 109.4 no
C14 C13 H13A 109.4 no
C12 C13 H13B 109.4 no
C14 C13 H13B 109.4 no
H13A C13 H13B 108.0 no
C17 C14 C15 112.84(15) no
C17 C14 C13 111.63(16) no
C15 C14 C13 108.05(15) no
C17 C14 H14 108.1 no
C15 C14 H14 108.1 no
C13 C14 H14 108.1 no
C16 C15 C14 111.55(15) no
C16 C15 H15A 109.3 no
C14 C15 H15A 109.3 no
C16 C15 H15B 109.3 no
C14 C15 H15B 109.3 no
H15A C15 H15B 108.0 no
N11 C16 C15 109.52(15) no
N11 C16 H16A 109.8 no
C15 C16 H16A 109.8 no
N11 C16 H16B 109.8 no
C15 C16 H16B 109.8 no
H16A C16 H16B 108.2 no
C14 C17 C18 114.29(16) no
C14 C17 H17A 108.7 no
C18 C17 H17A 108.7 no
C14 C17 H17B 108.7 no
C18 C17 H17B 108.7 no
H17A C17 H17B 107.6 no
C19 C18 C17 112.88(16) no
C19 C18 H18A 109.0 no
C17 C18 H18A 109.0 no
C19 C18 H18B 109.0 no
C17 C18 H18B 109.0 no
H18A C18 H18B 107.8 no
C18 C19 C24 115.05(16) no
C18 C19 H19A 108.5 no
C24 C19 H19A 108.5 no
C18 C19 H19B 108.5 no
C24 C19 H19B 108.5 no
H19A C19 H19B 107.5 no
C26 N21 C22 111.69(15) no
C26 N21 H21A 109.3 no
C22 N21 H21A 109.3 no
C26 N21 H21B 109.3 no
C22 N21 H21B 109.3 no
H21A N21 H21B 107.9 no
N21 C22 C23 109.22(15) no
N21 C22 H22A 109.8 no
C23 C22 H22A 109.8 no
N21 C22 H22B 109.8 no
C23 C22 H22B 109.8 no
H22A C22 H22B 108.3 no
C22 C23 C24 113.18(15) no
C22 C23 H23A 108.9 no
C24 C23 H23A 108.9 no
C22 C23 H23B 108.9 no
C24 C23 H23B 108.9 no
H23A C23 H23B 107.8 no
C23 C24 C19 111.52(15) no
C23 C24 C25 109.42(15) no
C19 C24 C25 110.47(16) no
C23 C24 H24 108.5 no
C19 C24 H24 108.5 no
C25 C24 H24 108.5 no
C26 C25 C24 112.68(16) no
C26 C25 H25A 109.1 no
C24 C25 H25A 109.1 no
C26 C25 H25B 109.1 no
C24 C25 H25B 109.1 no
H25A C25 H25B 107.8 no
N21 C26 C25 110.04(15) no
N21 C26 H26A 109.7 no
C25 C26 H26A 109.7 no
N21 C26 H26B 109.7 no
C25 C26 H26B 109.7 no
H26A C26 H26B 108.2 no
O11 P1 O12 114.59(8) no
O11 P1 O13 109.30(8) no
O12 P1 O13 110.17(7) no
O11 P1 C1 108.62(8) no
O12 P1 C1 107.92(8) no
O13 P1 C1 105.87(8) no
O22 P2 O21 116.20(8) no
O22 P2 O23 110.58(7) no
O21 P2 O23 107.33(8) no
O22 P2 C2 110.12(8) no
O21 P2 C2 106.51(8) no
O23 P2 C2 105.50(8) no
P1 O13 H13 109.5 no
P2 O23 H23 109.5 no
C2 C1 P1 111.37(12) no
C2 C1 H1A 109.4 no
P1 C1 H1A 109.4 no
C2 C1 H1B 109.4 no
P1 C1 H1B 109.4 no
H1A C1 H1B 108.0 no
C1 C2 P2 116.24(12) no
C1 C2 H2A 108.2 no
P2 C2 H2A 108.2 no
C1 C2 H2B 108.2 no
P2 C2 H2B 108.2 no
H2A C2 H2B 107.4 no
H31 O3 H32 107(2) no
O41 O4 H41 72(2) no
O41 O4 H42 75(2) no
H41 O4 H42 112(3) no
O4 O41 H41 61.3(16) no
O4 O41 H42 59.8(15) no
H41 O41 H42 98(3) no
O51 O5 H51 68(3) no
O51 O5 H52 78(3) no
H51 O5 H52 101(4) no
O5 O51 H51 58.9(17) no
O5 O51 H52 53.8(16) no
H51 O51 H52 84(3) no

loop_
_geom_bond_atom_site_label_1
_geom_bond_atom_site_label_2
_geom_bond_distance
_geom_bond_publ_flag
N11 C12 1.491(2) no
N11 C16 1.494(2) no
N11 H11A .9200 no
N11 H11B .9200 no
C12 C13 1.524(3) no
C12 H12A .9900 no
C12 H12B .9900 no
C13 C14 1.532(2) no
C13 H13A .9900 no
C13 H13B .9900 no
C14 C17 1.528(3) no
C14 C15 1.529(3) no
C14 H14 1.0000 no
C15 C16 1.519(2) no
C15 H15A .9900 no
C15 H15B .9900 no
C16 H16A .9900 no
C16 H16B .9900 no
C17 C18 1.530(3) no
C17 H17A .9900 no
C17 H17B .9900 no
C18 C19 1.524(3) no
C18 H18A .9900 no
C18 H18B .9900 no
C19 C24 1.529(2) no
C19 H19A .9900 no
C19 H19B .9900 no
N21 C26 1.486(2) no
N21 C22 1.495(2) no
N21 H21A .9200 no
N21 H21B .9200 no
C22 C23 1.516(3) no
C22 H22A .9900 no
C22 H22B .9900 no
C23 C24 1.528(3) no
C23 H23A .9900 no
C23 H23B .9900 no
C24 C25 1.532(3) no
C24 H24 1.0000 no
C25 C26 1.523(3) no
C25 H25A .9900 no
C25 H25B .9900 no
C26 H26A .9900 no
C26 H26B .9900 no
P1 O11 1.5076(14) no
P1 O12 1.5189(14) no
P1 O13 1.5707(13) no
P1 C1 1.8086(19) no
P2 O22 1.5071(13) no
P2 O21 1.5105(13) no
P2 O23 1.5860(13) no
P2 C2 1.8055(18) no
O13 H13 .8400 no
O23 H23 .8400 no
C1 C2 1.529(3) no
C1 H1A .9900 no
C1 H1B .9900 no
C2 H2A .9900 no
C2 H2B .9900 no
O3 H31 .85(2) no
O3 H32 .85(2) no
O4 O41 .701(18) no
O4 H41 .850(3) no
O4 H42 .850(3) no
O41 H41 .92(2) no
O41 H42 .95(2) no
O5 O51 .791(10) no
O5 H51 .850(3) no
O5 H52 .850(3) no
O51 H51 .92(4) no
O51 H52 1.03(3) no

loop_
_geom_hbond_atom_site_label_D
_geom_hbond_atom_site_label_H
_geom_hbond_atom_site_label_A
_geom_hbond_site_symmetry_A
_geom_hbond_distance_DH
_geom_hbond_distance_HA
_geom_hbond_distance_DA
_geom_hbond_angle_DHA
_geom_hbond_publ_flag
O13 H13 O22 1_455 .84 1.74 2.568(2) 170 y
O23 H23 O12 1_655 .84 1.76 2.598(2) 173 y
O3 H31 O4 . .85(2) 1.98(2) 2.816(3) 168(2) y
O3 H32 O11 . .85(2) 1.91(2) 2.740(2) 167(2) y
O4 H41 O11 1_455 .85(2) 1.91(2) 2.756(3) 174(2) y
O4 H42 O21 4_466 .85(2) 1.82(2) 2.665(2) 172(3) y
O5 H51 O3 . .85(4) 2.09(4) 2.813(4) 143(3) y
O5 H52 O11 3_656 .85(3) 1.97(3) 2.802(4) 168(3) y
N11 H11A O12 . .92 1.77 2.691(2) 177 y
N11 H11B O4 . .92 1.83 2.740(3) 172 y
N21 H21A O21 3_766 .92 1.82 2.732(2) 172 y
N21 H21B O3 2_756 .92 1.89 2.800(3) 169 y

loop_
_geom_torsion_atom_site_label_1
_geom_torsion_atom_site_label_2
_geom_torsion_atom_site_label_3
_geom_torsion_atom_site_label_4
_geom_torsion
_geom_torsion_publ_flag
C16 N11 C12 C13 56.4(2) no
N11 C12 C13 C14 -56.2(2) no
C12 C13 C14 C17 -178.88(16) no
C12 C13 C14 C15 56.5(2) no
C17 C14 C15 C16 177.95(16) no
C13 C14 C15 C16 -58.1(2) no
C12 N11 C16 C15 -57.2(2) no
C14 C15 C16 N11 58.6(2) no
C15 C14 C17 C18 -66.4(2) no
C13 C14 C17 C18 171.71(16) no
C14 C17 C18 C19 -175.63(16) no
C17 C18 C19 C24 -176.98(17) no
C26 N21 C22 C23 -59.66(19) no
N21 C22 C23 C24 56.5(2) no
C22 C23 C24 C19 -174.92(16) no
C22 C23 C24 C25 -52.4(2) no
C18 C19 C24 C23 -60.2(2) no
C18 C19 C24 C25 177.84(16) no
C23 C24 C25 C26 51.4(2) no
C19 C24 C25 C26 174.59(16) no
C22 N21 C26 C25 59.5(2) no
C24 C25 C26 N21 -55.5(2) no
O11 P1 C1 C2 -177.70(13) no
O12 P1 C1 C2 -52.92(15) no
O13 P1 C1 C2 65.02(15) no
P1 C1 C2 P2 179.53(10) no
O22 P2 C2 C1 52.81(16) no
O21 P2 C2 C1 179.60(14) no
O23 P2 C2 C1 -66.54(16) no
